data_4333111
loop_
_publ_author_name
'Lu, Tsai-Te'
'Chiou, Show-Jen'
'Chen, Chun-Yu'
'Liaw, Wen-Feng'

_publ_section_title
;
 Mononitrosyl Tris(Thiolate) Iron Complex [Fe(NO)(SPh)3]-and Dinitrosyl
 Iron Complex [(EtS)2Fe(NO)2]-:&#x00A0; Formation Pathway of Dinitrosyl
 Iron Complexes (DNICs) from Nitrosylation of Biomimetic Rubredoxin
 [Fe(SR)4]2-/1-(R = Ph, Et)
;
_journal_issue 21
_journal_name_full 'Inorganic Chemistry'
_journal_page_first 8799
_journal_page_last 8806
_journal_paper_doi 10.1021/ic061439g
_journal_volume 45
_journal_year 2006
_chemical_formula_sum 'C54 H45 Fe N2 O P2 S3'
_chemical_formula_weight 951.89
_chemical_name_systematic
; 
 ? 
;
_space_group_IT_number 4
_symmetry_cell_setting monoclinic
_symmetry_space_group_name_Hall 'P 2yb'
_symmetry_space_group_name_H-M 'P 1 21 1'
_atom_sites_solution_hydrogens geom
_atom_sites_solution_primary direct
_atom_sites_solution_secondary difmap
_audit_creation_method SHELXL-97
_cell_angle_alpha 90.00
_cell_angle_beta 102.4620(10)
_cell_angle_gamma 90.00
_cell_formula_units_Z 2
_cell_length_a 10.1411(6)
_cell_length_b 24.0087(13)
_cell_length_c 11.1545(6)
_cell_measurement_reflns_used 6823
_cell_measurement_temperature 296(2)
_cell_measurement_theta_max 25
_cell_measurement_theta_min 2.5
_cell_volume 2651.9(3)
_computing_cell_refinement 'Bruker XSCANS'
_computing_data_collection 'Bruker XSCANS'
_computing_data_reduction 'Bruker SHELXTL'
_computing_molecular_graphics 'Bruker SHELXTL'
_computing_publication_material 'Bruker SHELXTL'
_computing_structure_refinement 'SHELXL-97 (Sheldrick, 1997)'
_computing_structure_solution 'SHELXS-97 (Sheldrick, 1990)'
_diffrn_ambient_temperature 296(2)
_diffrn_measured_fraction_theta_full 0.999
_diffrn_measured_fraction_theta_max 0.999
_diffrn_measurement_device_type 'Bruker P4'
_diffrn_measurement_method '\w scans'
_diffrn_radiation_monochromator graphite
_diffrn_radiation_source 'fine-focus sealed tube'
_diffrn_radiation_type MoK\a
_diffrn_radiation_wavelength 0.71073
_diffrn_reflns_av_R_equivalents 0.0399
_diffrn_reflns_av_sigmaI/netI 0.0669
_diffrn_reflns_limit_h_max 10
_diffrn_reflns_limit_h_min -13
_diffrn_reflns_limit_k_max 30
_diffrn_reflns_limit_k_min -32
_diffrn_reflns_limit_l_max 14
_diffrn_reflns_limit_l_min -12
_diffrn_reflns_number 19716
_diffrn_reflns_theta_full 28.31
_diffrn_reflns_theta_max 28.31
_diffrn_reflns_theta_min 1.70
_exptl_absorpt_coefficient_mu 0.500
_exptl_absorpt_correction_type none
_exptl_crystal_colour black
_exptl_crystal_density_diffrn 1.192
_exptl_crystal_density_method 'not measured'
_exptl_crystal_description columnar
_exptl_crystal_F_000 990
_exptl_crystal_size_max 0.5
_exptl_crystal_size_mid 0.5
_exptl_crystal_size_min 0.5
_refine_diff_density_max 0.854
_refine_diff_density_min -0.325
_refine_diff_density_rms 0.128
_refine_ls_abs_structure_details 'Flack H D (1983), Acta Cryst. A39, 876-881'
_refine_ls_abs_structure_Flack 0.00
_refine_ls_extinction_coef 0.0361(19)
_refine_ls_extinction_expression Fc^*^=kFc[1+0.001xFc^2^\l^3^/sin(2\q)]^-1/4^
_refine_ls_extinction_method SHELXL
_refine_ls_goodness_of_fit_ref 0.969
_refine_ls_hydrogen_treatment mixed
_refine_ls_matrix_type full
_refine_ls_number_parameters 569
_refine_ls_number_reflns 12821
_refine_ls_number_restraints 1
_refine_ls_restrained_S_all 0.969
_refine_ls_R_factor_all 0.0815
_refine_ls_R_factor_gt 0.0592
_refine_ls_shift/su_max 0.000
_refine_ls_shift/su_mean 0.000
_refine_ls_structure_factor_coef Fsqd
_refine_ls_weighting_details 'calc w=1/[\s^2^(Fo^2^)+(0.0960P)^2^+0.0000P] where P=(Fo^2^+2Fc^2^)/3'
_refine_ls_weighting_scheme calc
_refine_ls_wR_factor_gt 0.1535
_refine_ls_wR_factor_ref 0.1607
_reflns_number_gt 8572
_reflns_number_total 12821
_reflns_threshold_expression >2sigma(I)
_cod_data_source_file ic061439gsup1.cif
_cod_data_source_block sp30m
_cod_depositor_comments
;
The following automatic conversions were performed:

'_symmetry_cell_setting' value 'Monoclinic' changed to 'monoclinic'
according to /home/saulius/struct/CIF-dictionaries/cif_core.dic
dictionary named 'cif_core.dic' version 2.4.2 from 2011-04-26.

Automatic conversion script
Id: cif_fix_values 1891 2012-01-12 08:04:46Z andrius 
;
_cod_original_sg_symbol_H-M P2(1)
_cod_database_code 4333111

loop_
_symmetry_equiv_pos_as_xyz
'x, y, z'
'-x, y+1/2, -z'

loop_
_atom_site_label
_atom_site_type_symbol
_atom_site_fract_x
_atom_site_fract_y
_atom_site_fract_z
_atom_site_U_iso_or_equiv
_atom_site_adp_type
_atom_site_occupancy
_atom_site_symmetry_multiplicity
_atom_site_calc_flag
_atom_site_refinement_flags
Fe1 Fe 0.56149(6) 0.15749(3) 0.58878(5) 0.05476(18) Uani 1 1 d .
P1 P 1.09571(9) 0.34674(4) 1.05705(8) 0.0392(2) Uani 1 1 d .
P2 P 0.88115(10) 0.43144(4) 1.03523(8) 0.0389(2) Uani 1 1 d .
O1 O 0.6864(7) 0.0613(2) 0.5182(7) 0.137(2) Uani 1 1 d .
S1 S 0.35046(11) 0.15589(6) 0.46806(10) 0.0654(3) Uani 1 1 d .
S2 S 0.65124(12) 0.24427(5) 0.58476(12) 0.0628(3) Uani 1 1 d .
S3 S 0.52735(14) 0.14164(4) 0.78013(11) 0.0631(3) Uani 1 1 d .
N1 N 0.6517(5) 0.1044(2) 0.5494(5) 0.0796(13) Uani 1 1 d .
N2 N 1.0132(3) 0.40235(14) 1.0132(3) 0.0448(7) Uani 1 1 d .
C1 C 0.3571(4) 0.15377(19) 0.3104(4) 0.0582(10) Uani 1 1 d .
C2 C 0.2393(5) 0.1428(2) 0.2263(5) 0.0689(13) Uani 1 1 d .
H2A H 0.1597 0.1375 0.2535 0.083 Uiso 1 1 calc R
C3 C 0.2371(7) 0.1395(2) 0.1024(5) 0.0783(15) Uani 1 1 d .
H3A H 0.1564 0.1320 0.0471 0.094 Uiso 1 1 calc R
C4 C 0.3511(7) 0.1472(2) 0.0611(5) 0.0820(16) Uani 1 1 d .
H4A H 0.3508 0.1433 -0.0219 0.098 Uiso 1 1 calc R
C5 C 0.4668(6) 0.1607(3) 0.1428(6) 0.0837(15) Uani 1 1 d .
H5A H 0.5443 0.1680 0.1137 0.100 Uiso 1 1 calc R
C6 C 0.4729(5) 0.1638(2) 0.2670(5) 0.0680(12) Uani 1 1 d .
H6A H 0.5537 0.1724 0.3211 0.082 Uiso 1 1 calc R
C7 C 0.8216(4) 0.24385(18) 0.5711(4) 0.0505(9) Uani 1 1 d .
C8 C 0.8828(5) 0.2029(2) 0.5165(5) 0.0658(12) Uani 1 1 d .
H8A H 0.8323 0.1719 0.4847 0.079 Uiso 1 1 calc R
C9 C 1.0133(6) 0.2058(3) 0.5069(6) 0.0814(16) Uani 1 1 d .
H9A H 1.0510 0.1768 0.4702 0.098 Uiso 1 1 calc R
C10 C 1.0896(6) 0.2508(3) 0.5508(6) 0.0867(17) Uani 1 1 d .
H10A H 1.1794 0.2527 0.5445 0.104 Uiso 1 1 calc R
C11 C 1.0333(6) 0.2939(3) 0.6046(6) 0.0843(17) Uani 1 1 d .
H11A H 1.0846 0.3251 0.6342 0.101 Uiso 1 1 calc R
C12 C 0.9018(5) 0.2902(2) 0.6141(4) 0.0649(12) Uani 1 1 d .
H12A H 0.8642 0.3194 0.6501 0.078 Uiso 1 1 calc R
C13 C 0.5256(5) 0.06848(19) 0.8018(5) 0.0626(12) Uani 1 1 d .
C14 C 0.5742(6) 0.0478(2) 0.9186(6) 0.0802(15) Uani 1 1 d .
H14A H 0.6063 0.0719 0.9836 0.096 Uiso 1 1 calc R
C15 C 0.5746(8) -0.0083(3) 0.9374(9) 0.108(3) Uani 1 1 d .
H15A H 0.6065 -0.0218 1.0165 0.130 Uiso 1 1 calc R
C16 C 0.5321(9) -0.0438(3) 0.8487(13) 0.126(4) Uani 1 1 d .
H16A H 0.5361 -0.0819 0.8647 0.151 Uiso 1 1 calc R
C17 C 0.4822(8) -0.0250(3) 0.7336(10) 0.110(3) Uani 1 1 d .
H17A H 0.4517 -0.0502 0.6704 0.132 Uiso 1 1 calc R
C18 C 0.4761(6) 0.0316(2) 0.7093(6) 0.0768(15) Uani 1 1 d .
H18A H 0.4388 0.0445 0.6307 0.092 Uiso 1 1 calc R
C19 C 1.1996(4) 0.35185(15) 1.2103(3) 0.0422(8) Uani 1 1 d .
C20 C 1.1999(5) 0.39948(19) 1.2784(4) 0.0571(10) Uani 1 1 d .
H20A H 1.1470 0.4295 1.2443 0.069 Uiso 1 1 calc R
C21 C 1.2764(6) 0.4038(2) 1.3955(5) 0.0716(13) Uani 1 1 d .
H21A H 1.2765 0.4364 1.4405 0.086 Uiso 1 1 calc R
C22 C 1.3542(5) 0.3581(3) 1.4454(4) 0.0724(14) Uani 1 1 d .
H22A H 1.4053 0.3598 1.5253 0.087 Uiso 1 1 calc R
C23 C 1.3558(5) 0.3110(2) 1.3778(5) 0.0695(14) Uani 1 1 d .
H23A H 1.4087 0.2809 1.4117 0.083 Uiso 1 1 calc R
C24 C 1.2811(5) 0.3075(2) 1.2615(4) 0.0612(11) Uani 1 1 d .
H24A H 1.2843 0.2753 1.2158 0.073 Uiso 1 1 calc R
C25 C 1.2066(4) 0.33471(16) 0.9524(3) 0.0453(9) Uani 1 1 d .
C26 C 1.2595(5) 0.2821(2) 0.9412(5) 0.0679(13) Uani 1 1 d .
H26A H 1.2334 0.2520 0.9832 0.081 Uiso 1 1 calc R
C27 C 1.3507(6) 0.2748(2) 0.8676(5) 0.0788(16) Uani 1 1 d .
H27A H 1.3866 0.2396 0.8607 0.095 Uiso 1 1 calc R
C28 C 1.3892(5) 0.3181(3) 0.8046(5) 0.0752(15) Uani 1 1 d .
H28A H 1.4532 0.3125 0.7573 0.090 Uiso 1 1 calc R
C29 C 1.3339(6) 0.3705(2) 0.8103(5) 0.0742(14) Uani 1 1 d .
H29A H 1.3575 0.3999 0.7651 0.089 Uiso 1 1 calc R
C30 C 1.2414(5) 0.37796(19) 0.8860(4) 0.0575(11) Uani 1 1 d .
H30A H 1.2033 0.4129 0.8910 0.069 Uiso 1 1 calc R
C31 C 0.9947(4) 0.28505(15) 1.0554(4) 0.0436(8) Uani 1 1 d .
C32 C 0.9312(5) 0.26366(19) 0.9412(4) 0.0597(11) Uani 1 1 d .
H32A H 0.9466 0.2801 0.8700 0.072 Uiso 1 1 calc R
C33 C 0.8457(6) 0.2185(2) 0.9328(5) 0.0728(14) Uani 1 1 d .
H33A H 0.8035 0.2046 0.8563 0.087 Uiso 1 1 calc R
C34 C 0.8230(6) 0.1940(2) 1.0389(6) 0.0774(15) Uani 1 1 d .
H34A H 0.7656 0.1635 1.0342 0.093 Uiso 1 1 calc R
C35 C 0.8846(5) 0.2146(2) 1.1490(5) 0.0695(13) Uani 1 1 d .
H35A H 0.8693 0.1978 1.2198 0.083 Uiso 1 1 calc R
C36 C 0.9708(4) 0.26063(18) 1.1598(4) 0.0522(10) Uani 1 1 d .
H36A H 1.0114 0.2745 1.2368 0.063 Uiso 1 1 calc R
C37 C 0.9232(4) 0.49794(16) 1.1094(3) 0.0438(8) Uani 1 1 d .
C38 C 0.8313(5) 0.52469(18) 1.1692(4) 0.0538(10) Uani 1 1 d .
H38A H 0.7495 0.5080 1.1727 0.065 Uiso 1 1 calc R
C39 C 0.8657(6) 0.5771(2) 1.2234(5) 0.0692(13) Uani 1 1 d .
H39A H 0.8057 0.5955 1.2621 0.083 Uiso 1 1 calc R
C40 C 0.9861(6) 0.60079(19) 1.2194(5) 0.0698(14) Uani 1 1 d .
H40A H 1.0083 0.6352 1.2565 0.084 Uiso 1 1 calc R
C41 C 1.0768(5) 0.5744(2) 1.1607(5) 0.0687(13) Uani 1 1 d .
H41A H 1.1590 0.5912 1.1590 0.082 Uiso 1 1 calc R
C42 C 1.0450(4) 0.52357(18) 1.1052(4) 0.0542(10) Uani 1 1 d .
H42A H 1.1051 0.5063 1.0647 0.065 Uiso 1 1 calc R
C43 C 0.7900(4) 0.39075(16) 1.1261(4) 0.0464(9) Uani 1 1 d .
C44 C 0.6890(4) 0.35409(19) 1.0716(5) 0.0587(11) Uani 1 1 d .
H44A H 0.6596 0.3534 0.9866 0.070 Uiso 1 1 calc R
C45 C 0.6320(5) 0.3185(2) 1.1443(7) 0.0809(17) Uani 1 1 d .
H45A H 0.5628 0.2946 1.1077 0.097 Uiso 1 1 calc R
C46 C 0.6750(6) 0.3180(3) 1.2661(7) 0.0845(17) Uani 1 1 d .
H46A H 0.6371 0.2934 1.3134 0.101 Uiso 1 1 calc R
C47 C 0.7748(7) 0.3537(3) 1.3215(5) 0.0869(18) Uani 1 1 d .
H47A H 0.8043 0.3529 1.4065 0.104 Uiso 1 1 calc R
C48 C 0.8324(5) 0.3910(2) 1.2534(4) 0.0627(12) Uani 1 1 d .
H48A H 0.8985 0.4158 1.2920 0.075 Uiso 1 1 calc R
C49 C 0.7686(4) 0.44529(15) 0.8886(3) 0.0435(8) Uani 1 1 d .
C50 C 0.7618(7) 0.4083(3) 0.7949(5) 0.0843(18) Uani 1 1 d .
H50A H 0.8183 0.3773 0.8068 0.101 Uiso 1 1 calc R
C51 C 0.6733(8) 0.4153(3) 0.6824(5) 0.108(3) Uani 1 1 d .
H51A H 0.6676 0.3890 0.6203 0.130 Uiso 1 1 calc R
C52 C 0.5937(6) 0.4627(2) 0.6653(5) 0.0787(16) Uani 1 1 d .
H52A H 0.5370 0.4694 0.5893 0.094 Uiso 1 1 calc R
C53 C 0.5977(6) 0.4992(2) 0.7580(5) 0.0787(16) Uani 1 1 d .
H53A H 0.5422 0.5304 0.7462 0.094 Uiso 1 1 calc R
C54 C 0.6845(5) 0.49023(19) 0.8710(4) 0.0640(13) Uani 1 1 d .
H54A H 0.6853 0.5151 0.9350 0.077 Uiso 1 1 calc R

loop_
_atom_site_aniso_label
_atom_site_aniso_U_11
_atom_site_aniso_U_22
_atom_site_aniso_U_33
_atom_site_aniso_U_23
_atom_site_aniso_U_13
_atom_site_aniso_U_12
Fe1 0.0441(3) 0.0598(4) 0.0600(4) 0.0063(3) 0.0103(2) -0.0010(3)
P1 0.0372(5) 0.0388(4) 0.0409(5) 0.0031(4) 0.0068(4) 0.0008(4)
P2 0.0379(5) 0.0392(5) 0.0389(5) 0.0033(4) 0.0071(4) 0.0008(4)
O1 0.153(5) 0.070(3) 0.218(6) -0.017(3) 0.108(5) 0.021(3)
S1 0.0425(5) 0.0940(8) 0.0603(6) -0.0017(7) 0.0126(4) -0.0029(6)
S2 0.0489(6) 0.0580(6) 0.0821(8) 0.0129(6) 0.0156(5) 0.0076(5)
S3 0.0768(8) 0.0523(6) 0.0615(6) 0.0016(5) 0.0177(6) -0.0038(5)
N1 0.071(3) 0.071(3) 0.104(4) 0.004(2) 0.034(3) -0.005(2)
N2 0.0429(17) 0.0443(16) 0.0482(18) 0.0054(13) 0.0119(13) 0.0049(14)
C1 0.055(2) 0.052(2) 0.067(3) 0.004(2) 0.0126(19) 0.005(2)
C2 0.059(3) 0.073(3) 0.073(3) 0.002(2) 0.012(2) -0.008(2)
C3 0.087(4) 0.076(3) 0.064(3) 0.005(2) 0.000(3) -0.005(3)
C4 0.118(5) 0.070(3) 0.059(3) 0.001(2) 0.022(3) -0.001(3)
C5 0.090(4) 0.081(3) 0.092(4) 0.003(3) 0.046(3) -0.009(3)
C6 0.064(3) 0.071(3) 0.074(3) 0.004(3) 0.026(2) -0.002(3)
C7 0.051(2) 0.057(2) 0.041(2) 0.0056(18) 0.0049(17) 0.0037(19)
C8 0.060(3) 0.066(3) 0.077(3) -0.011(2) 0.027(2) -0.009(2)
C9 0.069(3) 0.082(4) 0.103(4) -0.011(3) 0.040(3) -0.006(3)
C10 0.054(3) 0.111(5) 0.098(4) 0.000(4) 0.024(3) -0.012(3)
C11 0.064(3) 0.094(4) 0.093(4) -0.018(3) 0.010(3) -0.027(3)
C12 0.068(3) 0.068(3) 0.057(3) -0.008(2) 0.010(2) -0.004(2)
C13 0.054(3) 0.059(3) 0.082(3) 0.009(2) 0.028(2) 0.000(2)
C14 0.067(3) 0.075(3) 0.102(4) 0.034(3) 0.026(3) 0.007(3)
C15 0.094(5) 0.086(5) 0.159(7) 0.057(5) 0.057(5) 0.030(4)
C16 0.112(6) 0.060(4) 0.240(12) 0.048(6) 0.116(7) 0.017(4)
C17 0.121(6) 0.057(3) 0.183(8) -0.024(4) 0.101(6) -0.022(3)
C18 0.083(4) 0.058(3) 0.104(4) -0.016(3) 0.052(3) -0.017(3)
C19 0.0364(18) 0.0441(19) 0.0445(19) 0.0070(16) 0.0053(15) -0.0042(16)
C20 0.055(3) 0.061(2) 0.053(2) 0.002(2) 0.0046(19) 0.001(2)
C21 0.074(3) 0.077(3) 0.059(3) -0.012(2) 0.002(2) -0.011(3)
C22 0.061(3) 0.101(4) 0.047(2) 0.011(3) -0.007(2) -0.019(3)
C23 0.046(3) 0.079(3) 0.074(3) 0.023(3) -0.007(2) 0.003(2)
C24 0.052(3) 0.063(3) 0.064(3) 0.006(2) 0.001(2) 0.009(2)
C25 0.041(2) 0.051(2) 0.044(2) -0.0019(16) 0.0068(16) 0.0012(16)
C26 0.076(3) 0.060(3) 0.074(3) 0.008(2) 0.032(3) 0.018(2)
C27 0.086(4) 0.077(3) 0.082(4) 0.003(3) 0.037(3) 0.029(3)
C28 0.056(3) 0.109(4) 0.068(3) -0.016(3) 0.030(2) 0.009(3)
C29 0.077(4) 0.082(3) 0.071(3) -0.007(3) 0.032(3) -0.022(3)
C30 0.060(3) 0.055(2) 0.061(3) -0.006(2) 0.021(2) -0.013(2)
C31 0.040(2) 0.0405(18) 0.049(2) 0.0038(16) 0.0061(16) -0.0005(16)
C32 0.064(3) 0.054(2) 0.058(3) 0.001(2) 0.006(2) -0.006(2)
C33 0.070(3) 0.068(3) 0.076(3) -0.014(3) 0.006(3) -0.019(3)
C34 0.061(3) 0.064(3) 0.107(4) -0.004(3) 0.017(3) -0.018(2)
C35 0.070(3) 0.067(3) 0.075(3) 0.012(3) 0.026(3) -0.015(3)
C36 0.050(2) 0.053(2) 0.053(2) 0.0029(18) 0.0095(18) 0.0004(18)
C37 0.046(2) 0.0428(19) 0.0425(19) 0.0009(15) 0.0083(16) -0.0014(16)
C38 0.054(2) 0.052(2) 0.056(2) -0.0056(19) 0.0125(19) -0.0011(19)
C39 0.084(4) 0.060(3) 0.064(3) -0.013(2) 0.016(3) 0.015(3)
C40 0.079(4) 0.047(2) 0.077(3) -0.018(2) 0.002(3) -0.007(2)
C41 0.058(3) 0.060(3) 0.085(3) -0.001(2) 0.009(2) -0.012(2)
C42 0.049(2) 0.048(2) 0.066(3) 0.0010(19) 0.014(2) -0.0021(18)
C43 0.042(2) 0.0442(19) 0.055(2) 0.0080(17) 0.0154(17) 0.0038(16)
C44 0.044(2) 0.060(3) 0.071(3) 0.012(2) 0.010(2) -0.001(2)
C45 0.054(3) 0.067(3) 0.123(5) 0.029(3) 0.024(3) -0.008(2)
C46 0.066(3) 0.085(4) 0.114(5) 0.039(3) 0.045(3) 0.003(3)
C47 0.092(4) 0.107(4) 0.071(3) 0.039(3) 0.036(3) 0.021(4)
C48 0.061(3) 0.078(3) 0.050(2) 0.014(2) 0.015(2) 0.004(2)
C49 0.043(2) 0.045(2) 0.042(2) 0.0029(15) 0.0076(16) 0.0004(16)
C50 0.093(4) 0.094(4) 0.056(3) -0.012(3) -0.006(3) 0.045(3)
C51 0.111(5) 0.145(6) 0.054(3) -0.019(3) -0.016(3) 0.046(5)
C52 0.080(4) 0.080(3) 0.060(3) 0.009(3) -0.019(3) 0.006(3)
C53 0.081(4) 0.061(3) 0.079(3) 0.012(3) -0.017(3) 0.016(3)
C54 0.070(3) 0.052(2) 0.060(3) -0.004(2) -0.007(2) 0.014(2)

loop_
_atom_type_symbol
_atom_type_description
_atom_type_scat_dispersion_real
_atom_type_scat_dispersion_imag
_atom_type_scat_source
C C 0.0033 0.0016 'International Tables Vol C Tables 4.2.6.8 and 6.1.1.4'
H H 0.0000 0.0000 'International Tables Vol C Tables 4.2.6.8 and 6.1.1.4'
N N 0.0061 0.0033 'International Tables Vol C Tables 4.2.6.8 and 6.1.1.4'
O O 0.0106 0.0060 'International Tables Vol C Tables 4.2.6.8 and 6.1.1.4'
P P 0.1023 0.0942 'International Tables Vol C Tables 4.2.6.8 and 6.1.1.4'
S S 0.1246 0.1234 'International Tables Vol C Tables 4.2.6.8 and 6.1.1.4'
Fe Fe 0.3463 0.8444 'International Tables Vol C Tables 4.2.6.8 and 6.1.1.4'

loop_
_geom_angle_atom_site_label_1
_geom_angle_atom_site_label_2
_geom_angle_atom_site_label_3
_geom_angle
N1 Fe1 S3 108.69(18)
N1 Fe1 S1 109.19(18)
S3 Fe1 S1 103.87(5)
N1 Fe1 S2 116.52(16)
S3 Fe1 S2 108.35(5)
S1 Fe1 S2 109.47(5)
N2 P1 C31 115.23(18)
N2 P1 C19 113.15(18)
C31 P1 C19 106.27(17)
N2 P1 C25 107.05(19)
C31 P1 C25 107.06(18)
C19 P1 C25 107.71(18)
N2 P2 C43 113.83(18)
N2 P2 C37 109.78(19)
C43 P2 C37 108.74(19)
N2 P2 C49 109.36(19)
C43 P2 C49 107.93(19)
C37 P2 C49 106.95(17)
C1 S1 Fe1 110.84(15)
C7 S2 Fe1 113.50(15)
C13 S3 Fe1 107.61(17)
O1 N1 Fe1 164.6(5)
P2 N2 P1 136.9(2)
C2 C1 C6 118.2(5)
C2 C1 S1 117.9(4)
C6 C1 S1 123.9(4)
C1 C2 C3 121.2(5)
C1 C2 H2A 119.4
C3 C2 H2A 119.4
C4 C3 C2 120.3(5)
C4 C3 H3A 119.8
C2 C3 H3A 119.8
C3 C4 C5 118.9(5)
C3 C4 H4A 120.5
C5 C4 H4A 120.5
C4 C5 C6 122.2(5)
C4 C5 H5A 118.9
C6 C5 H5A 118.9
C5 C6 C1 119.1(5)
C5 C6 H6A 120.5
C1 C6 H6A 120.5
C8 C7 C12 115.9(4)
C8 C7 S2 125.9(4)
C12 C7 S2 118.2(4)
C9 C8 C7 122.8(5)
C9 C8 H8A 118.6
C7 C8 H8A 118.6
C8 C9 C10 120.3(6)
C8 C9 H9A 119.9
C10 C9 H9A 119.9
C9 C10 C11 119.8(5)
C9 C10 H10A 120.1
C11 C10 H10A 120.1
C12 C11 C10 119.3(5)
C12 C11 H11A 120.4
C10 C11 H11A 120.4
C11 C12 C7 122.0(5)
C11 C12 H12A 119.0
C7 C12 H12A 119.0
C18 C13 C14 118.4(5)
C18 C13 S3 123.4(4)
C14 C13 S3 118.2(4)
C15 C14 C13 119.3(7)
C15 C14 H14A 120.4
C13 C14 H14A 120.4
C16 C15 C14 122.6(8)
C16 C15 H15A 118.7
C14 C15 H15A 118.7
C15 C16 C17 119.6(7)
C15 C16 H16A 120.2
C17 C16 H16A 120.2
C16 C17 C18 120.5(8)
C16 C17 H17A 119.8
C18 C17 H17A 119.8
C13 C18 C17 119.5(7)
C13 C18 H18A 120.2
C17 C18 H18A 120.2
C20 C19 C24 118.7(4)
C20 C19 P1 120.7(3)
C24 C19 P1 120.6(3)
C21 C20 C19 121.6(4)
C21 C20 H20A 119.2
C19 C20 H20A 119.2
C20 C21 C22 118.4(5)
C20 C21 H21A 120.8
C22 C21 H21A 120.8
C23 C22 C21 120.4(4)
C23 C22 H22A 119.8
C21 C22 H22A 119.8
C24 C23 C22 120.7(5)
C24 C23 H23A 119.7
C22 C23 H23A 119.7
C23 C24 C19 120.3(5)
C23 C24 H24A 119.8
C19 C24 H24A 119.8
C30 C25 C26 119.5(4)
C30 C25 P1 119.9(3)
C26 C25 P1 120.6(3)
C27 C26 C25 119.6(5)
C27 C26 H26A 120.2
C25 C26 H26A 120.2
C28 C27 C26 121.1(5)
C28 C27 H27A 119.4
C26 C27 H27A 119.4
C27 C28 C29 120.4(5)
C27 C28 H28A 119.8
C29 C28 H28A 119.8
C28 C29 C30 118.4(5)
C28 C29 H29A 120.8
C30 C29 H29A 120.8
C25 C30 C29 120.9(5)
C25 C30 H30A 119.5
C29 C30 H30A 119.5
C36 C31 C32 119.1(4)
C36 C31 P1 123.2(3)
C32 C31 P1 117.6(3)
C33 C32 C31 120.8(5)
C33 C32 H32A 119.6
C31 C32 H32A 119.6
C32 C33 C34 119.6(5)
C32 C33 H33A 120.2
C34 C33 H33A 120.2
C35 C34 C33 119.5(5)
C35 C34 H34A 120.3
C33 C34 H34A 120.3
C34 C35 C36 121.9(5)
C34 C35 H35A 119.0
C36 C35 H35A 119.0
C31 C36 C35 119.1(4)
C31 C36 H36A 120.5
C35 C36 H36A 120.5
C42 C37 C38 119.8(4)
C42 C37 P2 120.0(3)
C38 C37 P2 120.2(3)
C39 C38 C37 118.8(4)
C39 C38 H38A 120.6
C37 C38 H38A 120.6
C40 C39 C38 120.2(5)
C40 C39 H39A 119.9
C38 C39 H39A 119.9
C39 C40 C41 121.1(4)
C39 C40 H40A 119.5
C41 C40 H40A 119.5
C42 C41 C40 120.1(5)
C42 C41 H41A 120.0
C40 C41 H41A 120.0
C41 C42 C37 120.1(4)
C41 C42 H42A 120.0
C37 C42 H42A 120.0
C44 C43 C48 119.1(4)
C44 C43 P2 121.2(3)
C48 C43 P2 119.3(3)
C43 C44 C45 119.7(5)
C43 C44 H44A 120.1
C45 C44 H44A 120.1
C46 C45 C44 121.0(5)
C46 C45 H45A 119.5
C44 C45 H45A 119.5
C45 C46 C47 120.2(5)
C45 C46 H46A 119.9
C47 C46 H46A 119.9
C46 C47 C48 121.1(6)
C46 C47 H47A 119.5
C48 C47 H47A 119.5
C47 C48 C43 118.9(5)
C47 C48 H48A 120.5
C43 C48 H48A 120.5
C50 C49 C54 118.7(4)
C50 C49 P2 119.4(3)
C54 C49 P2 121.9(3)
C49 C50 C51 122.0(5)
C49 C50 H50A 119.0
C51 C50 H50A 119.0
C52 C51 C50 118.0(6)
C52 C51 H51A 121.0
C50 C51 H51A 121.0
C53 C52 C51 120.5(5)
C53 C52 H52A 119.7
C51 C52 H52A 119.7
C52 C53 C54 120.2(5)
C52 C53 H53A 119.9
C54 C53 H53A 119.9
C49 C54 C53 120.5(4)
C49 C54 H54A 119.7
C53 C54 H54A 119.7

loop_
_geom_bond_atom_site_label_1
_geom_bond_atom_site_label_2
_geom_bond_distance
Fe1 N1 1.682(5)
Fe1 S3 2.2670(14)
Fe1 S1 2.2696(12)
Fe1 S2 2.2780(13)
P1 N2 1.595(3)
P1 C31 1.798(4)
P1 C19 1.808(4)
P1 C25 1.810(4)
P2 N2 1.576(4)
P2 C43 1.800(4)
P2 C37 1.806(4)
P2 C49 1.812(4)
O1 N1 1.169(6)
S1 C1 1.775(5)
S2 C7 1.767(5)
S3 C13 1.774(5)
C1 C2 1.376(7)
C1 C6 1.384(7)
C2 C3 1.380(8)
C2 H2A 0.9300
C3 C4 1.347(9)
C3 H3A 0.9300
C4 C5 1.360(9)
C4 H4A 0.9300
C5 C6 1.376(8)
C5 H5A 0.9300
C6 H6A 0.9300
C7 C8 1.373(7)
C7 C12 1.401(7)
C8 C9 1.353(8)
C8 H8A 0.9300
C9 C10 1.357(8)
C9 H9A 0.9300
C10 C11 1.379(9)
C10 H10A 0.9300
C11 C12 1.363(8)
C11 H11A 0.9300
C12 H12A 0.9300
C13 C18 1.370(7)
C13 C14 1.382(8)
C14 C15 1.362(9)
C14 H14A 0.9300
C15 C16 1.308(13)
C15 H15A 0.9300
C16 C17 1.352(13)
C16 H16A 0.9300
C17 C18 1.384(9)
C17 H17A 0.9300
C18 H18A 0.9300
C19 C20 1.372(6)
C19 C24 1.393(6)
C20 C21 1.372(6)
C20 H20A 0.9300
C21 C22 1.395(8)
C21 H21A 0.9300
C22 C23 1.362(8)
C22 H22A 0.9300
C23 C24 1.356(7)
C23 H23A 0.9300
C24 H24A 0.9300
C25 C30 1.366(6)
C25 C26 1.388(6)
C26 C27 1.374(7)
C26 H26A 0.9300
C27 C28 1.359(8)
C27 H27A 0.9300
C28 C29 1.383(8)
C28 H28A 0.9300
C29 C30 1.402(7)
C29 H29A 0.9300
C30 H30A 0.9300
C31 C36 1.372(6)
C31 C32 1.395(6)
C32 C33 1.378(7)
C32 H32A 0.9300
C33 C34 1.386(8)
C33 H33A 0.9300
C34 C35 1.346(8)
C34 H34A 0.9300
C35 C36 1.397(6)
C35 H35A 0.9300
C36 H36A 0.9300
C37 C42 1.390(6)
C37 C38 1.413(6)
C38 C39 1.406(6)
C38 H38A 0.9300
C39 C40 1.357(8)
C39 H39A 0.9300
C40 C41 1.391(8)
C40 H40A 0.9300
C41 C42 1.376(7)
C41 H41A 0.9300
C42 H42A 0.9300
C43 C44 1.387(6)
C43 C48 1.392(6)
C44 C45 1.387(7)
C44 H44A 0.9300
C45 C46 1.334(9)
C45 H45A 0.9300
C46 C47 1.368(9)
C46 H46A 0.9300
C47 C48 1.382(8)
C47 H47A 0.9300
C48 H48A 0.9300
C49 C50 1.362(6)
C49 C54 1.363(6)
C50 C51 1.387(8)
C50 H50A 0.9300
C51 C52 1.382(9)
C51 H51A 0.9300
C52 C53 1.350(8)
C52 H52A 0.9300
C53 C54 1.390(7)
C53 H53A 0.9300
C54 H54A 0.9300
